data_2202907
loop_
_publ_author_name
'Zhong, Hui-Ping'
'Long, La-Sheng'
'Huang, Rong-Bin'
'Zheng, Lan-Sun'
'Ng, Seik Weng'

_publ_section_title
;
 5-Amino-1,3-benzothiazole-2(3<i>H</i>)-thione
;
_journal_issue 11
_journal_name_full 'Acta Crystallographica Section E'
_journal_page_first o1599
_journal_page_last o1600
_journal_paper_doi 10.1107/S1600536803021603
_journal_volume 59
_journal_year 2003
_chemical_formula_iupac 'C7 H6 N2 S2'
_chemical_formula_moiety 'C7 H6 N2 S2'
_chemical_formula_sum 'C7 H6 N2 S2'
_chemical_formula_weight 182.26
_chemical_name_systematic
;
5-Amino-1,3-benzothiazole-2(3H)-thione
;
_space_group_IT_number 14
_symmetry_cell_setting monoclinic
_symmetry_space_group_name_Hall '-P 2ybc'
_symmetry_space_group_name_H-M 'P 1 21/c 1'
_atom_sites_solution_hydrogens geom
_atom_sites_solution_primary direct
_atom_sites_solution_secondary difmap
_audit_creation_method SHELXL-97
_cell_angle_alpha 90
_cell_angle_beta 96.279(2)
_cell_angle_gamma 90
_cell_formula_units_Z 8
_cell_length_a 5.1041(2)
_cell_length_b 20.3859(7)
_cell_length_c 15.3378(5)
_cell_measurement_reflns_used 1662
_cell_measurement_temperature 298(2)
_cell_measurement_theta_max 23.3
_cell_measurement_theta_min 2.4
_cell_volume 1586.35(10)
_computing_cell_refinement SMART
_computing_data_collection 'SMART (Bruker, 2001)'
_computing_data_reduction 'SAINT (Bruker, 2001)'
_computing_molecular_graphics 'ORTEPII (Johnson, 1976)'
_computing_publication_material SHELXL97
_computing_structure_refinement 'SHELXL97 (Sheldrick, 1997)'
_computing_structure_solution 'SHELXS97 (Sheldrick, 1997)'
_diffrn_ambient_temperature 298(2)
_diffrn_measured_fraction_theta_full 0.96
_diffrn_measured_fraction_theta_max 0.96
_diffrn_measurement_device_type 'Bruker APEX area-detector'
_diffrn_measurement_method '\f and \w'
_diffrn_radiation_monochromator graphite
_diffrn_radiation_source 'fine-focus sealed tube'
_diffrn_radiation_type MoK\a
_diffrn_radiation_wavelength 0.71073
_diffrn_reflns_av_R_equivalents 0.046
_diffrn_reflns_av_sigmaI/netI 0.066
_diffrn_reflns_limit_h_max 6
_diffrn_reflns_limit_h_min -5
_diffrn_reflns_limit_k_max 19
_diffrn_reflns_limit_k_min -26
_diffrn_reflns_limit_l_max 19
_diffrn_reflns_limit_l_min -19
_diffrn_reflns_number 9371
_diffrn_reflns_theta_full 27.5
_diffrn_reflns_theta_max 27.5
_diffrn_reflns_theta_min 1.7
_diffrn_standards_decay_% 0
_diffrn_standards_number 0
_exptl_absorpt_coefficient_mu 0.60
_exptl_absorpt_correction_type none
_exptl_crystal_colour yellow
_exptl_crystal_density_diffrn 1.526
_exptl_crystal_density_method 'not measured'
_exptl_crystal_description block
_exptl_crystal_F_000 752
_exptl_crystal_size_max 0.32
_exptl_crystal_size_mid 0.12
_exptl_crystal_size_min 0.09
_refine_diff_density_max 0.34
_refine_diff_density_min -0.24
_refine_ls_extinction_method none
_refine_ls_goodness_of_fit_ref 0.95
_refine_ls_hydrogen_treatment mixed
_refine_ls_matrix_type full
_refine_ls_number_parameters 223
_refine_ls_number_reflns 3531
_refine_ls_number_restraints 6
_refine_ls_restrained_S_all 0.95
_refine_ls_R_factor_all 0.091
_refine_ls_R_factor_gt 0.056
_refine_ls_shift/su_max 0.001
_refine_ls_shift/su_mean 0.001
_refine_ls_structure_factor_coef Fsqd
_refine_ls_weighting_details 'calc w = 1/[\s^2^(Fo^2^)+(0.0557P)^2^] where P = (Fo^2^+2Fc^2^)/3'
_refine_ls_weighting_scheme calc
_refine_ls_wR_factor_gt 0.111
_refine_ls_wR_factor_ref 0.125
_reflns_number_gt 2332
_reflns_number_total 3531
_reflns_threshold_expression I>2\s(I)
_cod_data_source_file su6049.cif
_cod_data_source_block I
_cod_depositor_comments
;
The following automatic conversions were performed:
'_symmetry_cell_setting' value 'Monoclinic' changed to 'monoclinic'
according to '/home/saulius/struct/CIF-dictionaries/cif_core.dic'
dictionary named 'cif_core.dic' version 2.4.1 from 2010-06-29.

Automatic conversion script
Id: cif_fix_enum 1527 2010-12-29 10:47:43Z saulius 

The following automatic conversions were performed:

'_symmetry_cell_setting' value 'Monoclinic' changed to 'monoclinic'
according to /home/saulius/struct/CIF-dictionaries/cif_core.dic
dictionary named 'cif_core.dic' version 2.4.1 from
2010-06-29.

'_exptl_absorpt_correction_type' value 'None' changed to
'none' according to
/home/saulius/struct/CIF-dictionaries/cif_core.dic dictionary named
'cif_core.dic' version 2.4.1 from 2010-06-29.

Automatic conversion script
Id: cif_fix_values 1715 2011-07-08 13:25:40Z adriana 
;
_cod_original_cell_volume 1586.40(10)
_cod_original_sg_symbol_H-M 'P 21/c'
_cod_database_code 2202907
_cod_database_fobs_code 2202907

loop_
_symmetry_equiv_pos_as_xyz
'x, y, z'
'-x, y+1/2, -z+1/2'
'-x, -y, -z'
'x, -y-1/2, z-1/2'

loop_
_atom_site_label
_atom_site_fract_x
_atom_site_fract_y
_atom_site_fract_z
_atom_site_U_iso_or_equiv
_atom_site_adp_type
_atom_site_calc_flag
_atom_site_refinement_flags
_atom_site_occupancy
_atom_site_disorder_assembly
_atom_site_disorder_group
_atom_site_type_symbol
S1 0.4418(2) 0.55768(4) 0.92525(5) 0.0399(2) Uani d . 1 . . S
S2 0.7962(2) 0.64767(4) 0.83740(5) 0.0450(2) Uani d . 1 . . S
N1 0.4257(5) 0.56320(10) 0.7597(2) 0.0383(6) Uani d D 1 . . N
N2 -0.2912(7) 0.4066(2) 0.6762(2) 0.0549(8) Uani d D 1 . . N
C1 0.5547(6) 0.59080(10) 0.8317(2) 0.0358(7) Uani d . 1 . . C
C2 0.2217(6) 0.50560(10) 0.8630(2) 0.0352(7) Uani d . 1 . . C
C3 0.0380(6) 0.46080(10) 0.8892(2) 0.0393(8) Uani d . 1 . . C
C4 -0.1298(6) 0.42910(10) 0.8267(2) 0.0386(7) Uani d . 1 . . C
C5 -0.1176(6) 0.44030(10) 0.7365(2) 0.0397(8) Uani d . 1 . . C
C6 0.0685(6) 0.48360(10) 0.7092(2) 0.0385(7) Uani d . 1 . . C
C7 0.2344(6) 0.51610(10) 0.7733(2) 0.0334(7) Uani d . 1 . . C
S1a 0.9199(2) 0.67298(5) 0.46636(5) 0.0533(3) Uani d . 1 . . S
S2a 0.5735(2) 0.57728(4) 0.55131(6) 0.0528(3) Uani d . 1 . . S
N1a 0.9465(5) 0.65860(10) 0.6311(2) 0.0395(6) Uani d D 1 . . N
N2a 1.6679(7) 0.8081(2) 0.7304(3) 0.0561(8) Uani d D 1 . . N
C1a 0.8077(7) 0.6350(2) 0.5578(2) 0.0423(8) Uani d . 1 . . C
C2a 1.1516(7) 0.7208(2) 0.5322(2) 0.0438(8) Uani d . 1 . . C
C3a 1.3387(7) 0.7653(2) 0.5095(2) 0.0540(10) Uani d . 1 . . C
C4a 1.5107(7) 0.7929(2) 0.5750(2) 0.0526(9) Uani d . 1 . . C
C5a 1.4969(7) 0.7779(2) 0.6638(2) 0.0435(8) Uani d . 1 . . C
C6a 1.3073(6) 0.73410(10) 0.6873(2) 0.0397(8) Uani d . 1 . . C
C7a 1.1370(6) 0.70590(10) 0.6207(2) 0.0374(7) Uani d . 1 . . C
H1n 0.467(6) 0.5680(10) 0.7070(10) 0.040(10) Uiso d D 1 . . H
H2n1 -0.418(4) 0.3870(10) 0.698(2) 0.050(10) Uiso d D 1 . . H
H2n2 -0.306(7) 0.4200(10) 0.6230(10) 0.050(10) Uiso d D 1 . . H
H3 0.0295 0.4524 0.9485 0.047 Uiso calc R 1 . . H
H4 -0.2536 0.3998 0.8441 0.046 Uiso calc R 1 . . H
H6 0.0816 0.4905 0.6499 0.046 Uiso calc R 1 . . H
H1na 0.904(5) 0.6470(10) 0.6820(10) 0.030(10) Uiso d D 1 . . H
H2na 1.809(4) 0.823(2) 0.712(2) 0.070(10) Uiso d D 1 . . H
H2nb 1.727(7) 0.785(2) 0.775(2) 0.070(10) Uiso d D 1 . . H
H3a 1.3478 0.7764 0.4510 0.065 Uiso calc R 1 . . H
H4a 1.6387 0.8220 0.5600 0.063 Uiso calc R 1 . . H
H6a 1.2950 0.7239 0.7459 0.048 Uiso calc R 1 . . H

loop_
_atom_site_aniso_label
_atom_site_aniso_U_11
_atom_site_aniso_U_22
_atom_site_aniso_U_33
_atom_site_aniso_U_12
_atom_site_aniso_U_13
_atom_site_aniso_U_23
S1 0.0435(5) 0.0425(4) 0.0328(4) -0.0043(4) 0.0012(4) 0.0012(3)
S2 0.0427(5) 0.0440(5) 0.0470(5) -0.0072(4) -0.0003(4) 0.0031(4)
N1 0.039(2) 0.0430(10) 0.033(2) 0.0000(10) 0.0030(10) 0.0020(10)
N2 0.051(2) 0.071(2) 0.043(2) -0.024(2) 0.005(2) -0.010(2)
C1 0.035(2) 0.034(2) 0.038(2) 0.0070(10) 0.0000(10) 0.0030(10)
C2 0.035(2) 0.036(2) 0.036(2) 0.0050(10) 0.0050(10) 0.0010(10)
C3 0.043(2) 0.039(2) 0.038(2) 0.002(2) 0.012(2) 0.0020(10)
C4 0.032(2) 0.039(2) 0.046(2) -0.002(2) 0.008(2) -0.0010(10)
C5 0.032(2) 0.041(2) 0.046(2) 0.001(2) 0.004(2) -0.0080(10)
C6 0.037(2) 0.043(2) 0.035(2) 0.002(2) 0.002(2) -0.0010(10)
C7 0.029(2) 0.033(2) 0.038(2) 0.0040(10) 0.0040(10) 0.0020(10)
S1a 0.0585(7) 0.0674(6) 0.0340(4) 0.0041(5) 0.0051(4) 0.0042(4)
S2a 0.0590(6) 0.0517(5) 0.0447(5) -0.0095(5) -0.0073(5) -0.0023(4)
N1a 0.043(2) 0.042(2) 0.0330(10) -0.0010(10) 0.0020(10) 0.0030(10)
N2a 0.042(2) 0.047(2) 0.079(2) -0.007(2) 0.004(2) 0.001(2)
C1a 0.045(2) 0.044(2) 0.038(2) 0.009(2) 0.001(2) 0.0000(10)
C2a 0.039(2) 0.050(2) 0.043(2) 0.010(2) 0.008(2) 0.009(2)
C3a 0.056(2) 0.057(2) 0.052(2) 0.010(2) 0.018(2) 0.019(2)
C4a 0.046(2) 0.045(2) 0.069(2) 0.001(2) 0.017(2) 0.015(2)
C5a 0.037(2) 0.035(2) 0.059(2) 0.009(2) 0.005(2) 0.003(2)
C6a 0.041(2) 0.039(2) 0.040(2) 0.004(2) 0.006(2) 0.0040(10)
C7a 0.034(2) 0.036(2) 0.043(2) 0.006(2) 0.007(2) 0.0040(10)

loop_
_atom_type_symbol
_atom_type_description
_atom_type_scat_dispersion_real
_atom_type_scat_dispersion_imag
_atom_type_scat_source
C C 0.0033 0.0016 'International Tables Vol C Tables 4.2.6.8 and 6.1.1.4'
H H 0.0000 0.0000 'International Tables Vol C Tables 4.2.6.8 and 6.1.1.4'
N N 0.0061 0.0033 'International Tables Vol C Tables 4.2.6.8 and 6.1.1.4'
S S 0.1246 0.1234 'International Tables Vol C Tables 4.2.6.8 and 6.1.1.4'

loop_
_geom_angle_atom_site_label_1
_geom_angle_atom_site_label_2
_geom_angle_atom_site_label_3
_geom_angle
_geom_angle_publ_flag
C1 S1 C2 92.10(10) yes
C1 N1 C7 116.8(3) yes
N1 C1 S1 109.8(2) yes
N1 C1 S2 128.2(2) yes
S1 C1 S2 122.0(2) yes
C3 C2 C7 119.1(3) ?
C3 C2 S1 130.5(2) ?
C7 C2 S1 110.3(2) ?
C2 C3 C4 119.4(3) ?
C3 C4 C5 121.2(3) ?
N2 C5 C4 118.6(3) ?
N2 C5 C6 121.2(3) ?
C4 C5 C6 120.2(3) ?
C5 C6 C7 118.1(3) ?
C2 C7 C6 122.1(3) ?
C2 C7 N1 111.0(3) ?
C6 C7 N1 127.0(3) ?
C1a S1a C2a 92.5(2) yes
C1a N1a C7a 117.5(3) yes
N1a C1a S1a 108.7(2) yes
N1a C1a S2a 127.4(2) yes
S1a C1a S2a 123.9(2) yes
C3a C2a C7a 119.7(3) ?
C3a C2a S1a 130.8(3) ?
C7a C2a S1a 109.4(2) ?
C2a C3a C4a 118.9(3) ?
C3a C4a C5a 121.5(3) ?
C4a C5a C6a 120.0(3) ?
C4a C5a N2a 121.0(3) ?
C6a C5a N2a 118.9(3) ?
C5a C6a C7a 118.0(3) ?
C2a C7a C6a 121.9(3) ?
C6a C7a N1a 126.1(3) ?
N1a C7a C2a 111.9(3) ?
C1 N1 H1n 125(2) no
C7 N1 H1n 118(2) no
C5 N2 H2n1 116(2) no
C5 N2 H2n2 117(2) no
H2n1 N2 H2n2 122(3) no
C4 C3 H3 120.3 no
C2 C3 H3 120.3 no
C3 C4 H4 119.4 no
C5 C4 H4 119.4 no
C7 C6 H6 121.0 no
C5 C6 H6 121.0 no
C1a N1a H1na 120(2) no
C7a N1a H1na 123(2) no
C5a N2a H2na 113(3) no
C5a N2a H2nb 118(3) no
H2na N2a H2nb 103(4) no
C4a C3a H3a 120.6 no
C2a C3a H3a 120.6 no
C3a C4a H4a 119.2 no
C5a C4a H4a 119.2 no
C7a C6a H6a 121.0 no
C5a C6a H6a 121.0 no

loop_
_geom_bond_atom_site_label_1
_geom_bond_atom_site_label_2
_geom_bond_site_symmetry_2
_geom_bond_distance
_geom_bond_publ_flag
S1 C1 . 1.740(3) yes
S1 C2 . 1.751(3) yes
S2 C1 . 1.688(3) yes
N1 C1 . 1.344(4) yes
N1 C7 . 1.402(4) yes
N2 C5 . 1.391(4) yes
C2 C3 . 1.400(4) ?
C2 C7 . 1.401(4) ?
C3 C4 . 1.375(4) ?
C4 C5 . 1.409(4) ?
C5 C6 . 1.393(4) ?
C6 C7 . 1.392(4) ?
S1a C1a . 1.753(3) yes
S1a C2a . 1.762(3) yes
S2a C1a . 1.672(3) yes
N1a C1a . 1.350(4) yes
N1a C7a . 1.392(4) yes
N2a C5a . 1.410(4) yes
C2a C3a . 1.390(4) ?
C2a C7a . 1.399(4) ?
C3a C4a . 1.380(5) ?
C4a C5a . 1.405(4) ?
C5a C6a . 1.394(4) ?
C6a C7a . 1.391(4) ?
N1 H1n . 0.860(10) no
N2 H2n1 . 0.860(10) no
N2 H2n2 . 0.850(10) no
C3 H3 . 0.93 no
C4 H4 . 0.93 no
C6 H6 . 0.93 no
N1a H1na . 0.860(10) no
N2a H2na . 0.860(10) no
N2a H2nb . 0.860(10) no
C3a H3a . 0.93 no
C4a H4a . 0.93 no
C6a H6a . 0.93 no

loop_
_geom_hbond_atom_site_label_D
_geom_hbond_atom_site_label_H
_geom_hbond_atom_site_label_A
_geom_hbond_site_symmetry_A
_geom_hbond_distance_DH
_geom_hbond_distance_HA
_geom_hbond_distance_DA
_geom_hbond_angle_DHA
_geom_hbond_publ_flag
N1 H1n S2a . 0.860(10) 2.520(10) 3.376(3) 177(3) yes
N2 H2n1 N2a 2_646 0.860(10) 2.390(10) 3.223(5) 163(3) yes
N2 H2n2 S2a 3_566 0.850(10) 2.87(2) 3.641(3) 151(3) yes
N1a H1na S2 . 0.860(10) 2.510(10) 3.344(3) 164(2) yes
N2a H2nb S2 1_655 0.860(10) 2.96(2) 3.685(3) 143(3) yes
N2a H2nb S1a 4_676 0.860(10) 3.11(3) 3.726(4) 130(3) yes

loop_
_geom_torsion_atom_site_label_1
_geom_torsion_atom_site_label_2
_geom_torsion_atom_site_label_3
_geom_torsion_atom_site_label_4
_geom_torsion
_geom_torsion_publ_flag
C7 N1 C1 S2 179.1(2) no
C7 N1 C1 S1 0.4(3) no
C2 S1 C1 N1 0.8(2) no
C2 S1 C1 S2 -178.0(2) no
C1 S1 C2 C3 -178.0(3) no
C1 S1 C2 C7 -1.7(2) no
C7 C2 C3 C4 -1.5(4) no
S1 C2 C3 C4 174.5(2) no
C2 C3 C4 C5 0.9(4) no
C3 C4 C5 N2 179.6(3) no
C3 C4 C5 C6 0.7(5) no
N2 C5 C6 C7 179.5(3) no
C4 C5 C6 C7 -1.7(4) no
C5 C6 C7 C2 1.1(4) no
C5 C6 C7 N1 -177.1(3) no
C3 C2 C7 C6 0.4(4) no
S1 C2 C7 C6 -176.3(2) no
C3 C2 C7 N1 178.9(3) no
S1 C2 C7 N1 2.2(3) no
C1 N1 C7 C6 176.7(3) no
C1 N1 C7 C2 -1.7(4) no
C7a N1a C1a S2a 178.7(2) no
C7a N1a C1a S1a 0.6(3) no
C2a S1a C1a N1a -0.6(2) no
C2a S1a C1a S2a -178.7(2) no
C1a S1a C2a C3a 177.4(3) no
C1a S1a C2a C7a 0.4(2) no
C7a C2a C3a C4a 1.5(5) no
S1a C2a C3a C4a -175.3(3) no
C2a C3a C4a C5a -1.4(5) no
C3a C4a C5a C6a 0.4(5) no
C3a C4a C5a N2a -177.8(3) no
C4a C5a C6a C7a 0.4(4) no
N2a C5a C6a C7a 178.7(3) no
C5a C6a C7a N1a 176.1(3) no
C5a C6a C7a C2a -0.3(5) no
C1a N1a C7a C6a -177.0(3) no
C1a N1a C7a C2a -0.3(4) no
C3a C2a C7a C6a -0.7(5) no
S1a C2a C7a C6a 176.7(2) no
C3a C2a C7a N1a -177.5(3) no
S1a C2a C7a N1a -0.2(3) no

loop_
_cod_related_entry_id
_cod_related_entry_database
_cod_related_entry_code
1 ChemSpider 8346798
